data_4030392
loop_
_publ_author_name
'Dengiz, Cagatay'
'Breiten, Benjamin'
'Gisselbrecht, Jean-Paul'
'Boudon, Corinne'
'Trapp, Nils'
'Schweizer, W. Bernd'
'Diederich, Fran\,cois'

_publ_section_title
;
 Synthesis and optoelectronic properties of janus-dendrimer-type
 multivalent donor-acceptor systems.
;
_journal_issue 2
_journal_name_full 'The Journal of organic chemistry'
_journal_page_first 882
_journal_page_last 896
_journal_paper_doi 10.1021/jo502367h
_journal_volume 80
_journal_year 2015
_chemical_formula_moiety 'C28 H24 Br3 N3'
_chemical_formula_sum 'C28 H24 Br3 N3'
_chemical_formula_weight 642.23
_chemical_name_systematic
;
 ?
;
_space_group_crystal_system triclinic
_space_group_IT_number 2
_space_group_name_Hall '-P 1'
_space_group_name_H-M_alt 'P -1'
_symmetry_space_group_name_Hall '-P 1'
_symmetry_space_group_name_H-M 'P -1'
_atom_sites_solution_hydrogens geom
_atom_sites_solution_primary direct
_audit_creation_date 2014-07-17
_audit_creation_method
;
Olex2 1.2
(compiled 2014.06.27 svn.r2953 for OlexSys, GUI svn.r4855)
;
_cell_angle_alpha 79.288(2)
_cell_angle_beta 87.269(3)
_cell_angle_gamma 79.285(2)
_cell_formula_units_Z 2
_cell_length_a 7.1349(4)
_cell_length_b 11.2698(5)
_cell_length_c 16.4853(8)
_cell_measurement_reflns_used 4583
_cell_measurement_temperature 100.0(2)
_cell_measurement_theta_max 30.57
_cell_measurement_theta_min 2.52
_cell_volume 1279.64(11)
_computing_cell_refinement 'Bruker SAINT'
_computing_data_collection 'Bruker APEX2'
_computing_data_reduction 'Bruker SAINT'
_computing_molecular_graphics 'Olex2 (Dolomanov et al., 2009)'
_computing_publication_material 'Olex2 (Dolomanov et al., 2009)'
_computing_structure_refinement 'XL (Sheldrick, 2008)'
_computing_structure_solution 'XS (Sheldrick, 2008)'
_diffrn_ambient_temperature 100.0(2)
_diffrn_detector 'Bruker APEX2 area detector'
_diffrn_detector_area_resol_mean 8.33
_diffrn_detector_type 'CCD area detector'
_diffrn_measured_fraction_theta_full 0.957
_diffrn_measured_fraction_theta_max 0.916
_diffrn_measurement_device 'kappa-stage diffractometer'
_diffrn_measurement_device_type 'Bruker Kappa Apex2 Duo'
_diffrn_measurement_method '\w and \f scans'
_diffrn_radiation_monochromator 'focusing graphite'
_diffrn_radiation_probe x-ray
_diffrn_radiation_type MoK\a
_diffrn_radiation_wavelength 0.71073
_diffrn_reflns_av_R_equivalents 0.0193
_diffrn_reflns_av_unetI/netI 0.0369
_diffrn_reflns_Laue_measured_fraction_full 0.957
_diffrn_reflns_Laue_measured_fraction_max 0.916
_diffrn_reflns_limit_h_max 10
_diffrn_reflns_limit_h_min -10
_diffrn_reflns_limit_k_max 13
_diffrn_reflns_limit_k_min -15
_diffrn_reflns_limit_l_max 23
_diffrn_reflns_limit_l_min -23
_diffrn_reflns_number 12621
_diffrn_reflns_point_group_measured_fraction_full 0.957
_diffrn_reflns_point_group_measured_fraction_max 0.916
_diffrn_reflns_theta_full 25.242
_diffrn_reflns_theta_max 30.573
_diffrn_reflns_theta_min 2.056
_diffrn_source 'sealed tube'
_diffrn_standards_number 0
_exptl_absorpt_coefficient_mu 4.751
_exptl_absorpt_correction_T_max 0.7461
_exptl_absorpt_correction_T_min 0.6296
_exptl_absorpt_correction_type multi-scan
_exptl_absorpt_process_details
;
SADABS-2008/1 (Bruker,2008) was used for absorption correction.
wR2(int) was 0.0508 before and 0.0295 after correction.
The Ratio of minimum to maximum transmission is 0.8439.
The \l/2 correction factor is 0.0015.
;
_exptl_crystal_colour 'clear colourless'
_exptl_crystal_colour_lustre clear
_exptl_crystal_colour_primary colourless
_exptl_crystal_density_diffrn 1.667
_exptl_crystal_description plate
_exptl_crystal_F_000 636
_exptl_crystal_size_max 0.18
_exptl_crystal_size_mid 0.12
_exptl_crystal_size_min 0.1
_refine_diff_density_max 3.397
_refine_diff_density_min -2.393
_refine_diff_density_rms 0.118
_refine_ls_extinction_method none
_refine_ls_goodness_of_fit_ref 1.025
_refine_ls_hydrogen_treatment constr
_refine_ls_matrix_type full
_refine_ls_number_parameters 351
_refine_ls_number_reflns 7205
_refine_ls_number_restraints 419
_refine_ls_restrained_S_all 1.095
_refine_ls_R_factor_all 0.0709
_refine_ls_R_factor_gt 0.0502
_refine_ls_shift/su_max 0.001
_refine_ls_shift/su_mean 0.000
_refine_ls_structure_factor_coef Fsqd
_refine_ls_weighting_details 'w=1/[\s^2^(Fo^2^)+(0.0439P)^2^+4.9625P] where P=(Fo^2^+2Fc^2^)/3'
_refine_ls_weighting_scheme calc
_refine_ls_wR_factor_gt 0.1164
_refine_ls_wR_factor_ref 0.1270
_reflns_Friedel_coverage 0.000
_reflns_number_gt 5489
_reflns_number_total 7205
_reflns_threshold_expression 'I > 2\s(I)'
_cod_data_source_file jo502367h_si_002.cif
_cod_data_source_block mo_d223510_0m
_cod_depositor_comments 'Adding full bibliography for 4030390--4030392.cif.'
_cod_database_code 4030392
_shelxl_version_number 2014-3
_shelx_space_group_comment
;
The symmetry employed for this shelxl refinement is uniquely defined
by the following loop, which should always be used as a source of
symmetry information in preference to the above space-group names.
They are only intended as comments.
;
_shelx_estimated_absorpt_t_max 0.648
_shelx_estimated_absorpt_t_min 0.482
_olex2_refinement_description
;
1. Fixed Uiso
 At 1.2 times of:
  All C(H) groups, All C(H,H) groups
 At 1.5 times of:
  All C(H,H,H) groups
2. Restrained distances
 C4-C2 \\sim C26-C25
 with sigma of 0.02
 N3-C25 \\sim N6-C1A
 with sigma of 0.02
 N3-N12 \\sim N6-N12
 with sigma of 0.02
 N3-C27 \\sim N6-C1C
 with sigma of 0.02
 C1D-C1C \\sim C28-C27
 with sigma of 0.02
3. Rigid bond restraints
 All non-hydrogen atoms
 with sigma for 1-2 distances of 0.01 and sigma for 1-3 distances of 0.01
4. Uiso/Uaniso restraints and constraints
Uanis(C1C) \\sim Ueq, Uanis(C1A) \\sim Ueq: with sigma of 0.02 and sigma for
terminal atoms of 0.04
Uanis(N12) \\sim Ueq: with sigma of 0.02 and sigma for terminal atoms of 0.04
Uanis(C1C) = Uanis(C1A)
5. Rigid body (RIGU) restrains
 All non-hydrogen atoms
 with sigma for 1-2 distances of 0.004 and sigma for 1-3 distances of 0.004
6. Others
 Sof(C1A)=Sof(H1AA)=Sof(H1AB)=Sof(C1B)=Sof(H1BA)=Sof(H1BB)=Sof(H1BC)=Sof(N6)=
 Sof(C1C)=Sof(H1CA)=Sof(H1CB)=Sof(C1D)=Sof(H1DA)=Sof(H1DB)=Sof(H1DC)=1-FVAR(1)
 Sof(N3)=Sof(C25)=Sof(H25A)=Sof(H25B)=Sof(C26)=Sof(H26A)=Sof(H26B)=Sof(H26C)=
 Sof(C27)=Sof(H27A)=Sof(H27B)=Sof(C28)=Sof(H28A)=Sof(H28B)=Sof(H28C)=FVAR(1)
7.a Secondary CH2 refined with riding coordinates:
 C25(H25A,H25B), C27(H27A,H27B), C1A(H1AA,H1AB), C1C(H1CA,H1CB)
7.b Aromatic/amide H refined with riding coordinates:
 C2(H2), C6(H6), C8(H8), C9(H9), C11(H11), C12(H12), C14(H14), C15(H15),
 C17(H17), C18(H18), C20(H20), C21(H21), C23(H23), C24(H24)
7.c Idealised Me refined as rotating group:
 C26(H26A,H26B,H26C), C28(H28A,H28B,H28C), C1B(H1BA,H1BB,H1BC), C1D(H1DA,H1DB,
 H1DC)
;
_olex2_submission_original_sample_id d223510
_olex2_submission_special_instructions 'No special instructions were received'

loop_
_space_group_symop_operation_xyz
'x, y, z'
'-x, -y, -z'

loop_
_atom_site_label
_atom_site_type_symbol
_atom_site_fract_x
_atom_site_fract_y
_atom_site_fract_z
_atom_site_U_iso_or_equiv
_atom_site_adp_type
_atom_site_occupancy
_atom_site_site_symmetry_order
_atom_site_calc_flag
_atom_site_refinement_flags_posn
_atom_site_refinement_flags_adp
_atom_site_refinement_flags_occupancy
_atom_site_disorder_assembly
_atom_site_disorder_group
Br1 Br 0.26481(6) 1.27080(4) 0.98724(3) 0.03013(11) Uani 1 1 d . U . . .
Br2 Br 0.98242(7) 1.12119(5) 0.59666(3) 0.04805(15) Uani 1 1 d . U . . .
Br3 Br 0.78834(9) 0.61931(5) 0.38070(3) 0.05127(17) Uani 1 1 d . U . . .
N1 N -0.0371(5) 0.5956(3) 0.8338(2) 0.0302(7) Uani 1 1 d . U . . .
N3 N -0.2220(7) 0.4708(5) 0.8093(3) 0.0263(11) Uani 0.742(8) 1 d . U P A 1
C1 C 0.1099(5) 0.6612(3) 0.8012(2) 0.0231(7) Uani 1 1 d . U . . .
C2 C 0.2201(5) 0.6452(3) 0.7308(2) 0.0226(7) Uani 1 1 d . U . . .
H2 H 0.2017 0.5826 0.7020 0.027 Uiso 1 1 calc R . . . .
C3 C 0.3543(5) 0.7160(3) 0.7011(2) 0.0187(6) Uani 1 1 d . U . . .
C4 C 0.3786(5) 0.8100(3) 0.7421(2) 0.0186(6) Uani 1 1 d . U . . .
C5 C 0.2687(5) 0.8306(3) 0.8131(2) 0.0189(6) Uani 1 1 d . U . . .
C6 C 0.1386(5) 0.7533(3) 0.8426(2) 0.0221(7) Uani 1 1 d . U . . .
H6 H 0.0683 0.7638 0.8920 0.026 Uiso 1 1 calc R . . . .
C7 C 0.4641(5) 0.6906(3) 0.6253(2) 0.0195(6) Uani 1 1 d . U . . .
C8 C 0.6621(6) 0.6751(4) 0.6202(3) 0.0292(8) Uani 1 1 d . U . . .
H8 H 0.7320 0.6801 0.6666 0.035 Uiso 1 1 calc R . . . .
C9 C 0.7589(6) 0.6524(4) 0.5478(3) 0.0363(9) Uani 1 1 d . U . . .
H9 H 0.8942 0.6419 0.5449 0.044 Uiso 1 1 calc R . . . .
C10 C 0.6574(6) 0.6452(4) 0.4807(3) 0.0312(9) Uani 1 1 d . U . . .
C11 C 0.4618(6) 0.6577(4) 0.4838(2) 0.0291(8) Uani 1 1 d . U . . .
H11 H 0.3933 0.6510 0.4373 0.035 Uiso 1 1 calc R . . . .
C12 C 0.3665(6) 0.6804(3) 0.5564(2) 0.0235(7) Uani 1 1 d . U . . .
H12 H 0.2315 0.6892 0.5591 0.028 Uiso 1 1 calc R . . . .
C13 C 0.5226(5) 0.8904(3) 0.7085(2) 0.0202(6) Uani 1 1 d . U . . .
C14 C 0.6790(5) 0.8939(4) 0.7549(2) 0.0253(7) Uani 1 1 d . U . . .
H14 H 0.6927 0.8483 0.8095 0.030 Uiso 1 1 calc R . . . .
C15 C 0.8149(6) 0.9634(4) 0.7218(3) 0.0296(8) Uani 1 1 d . U . . .
H15 H 0.9212 0.9662 0.7536 0.036 Uiso 1 1 calc R . . . .
C16 C 0.7936(5) 1.0286(4) 0.6420(3) 0.0271(8) Uani 1 1 d . U . . .
C17 C 0.6384(5) 1.0288(3) 0.5952(2) 0.0245(7) Uani 1 1 d . U . . .
H17 H 0.6246 1.0755 0.5409 0.029 Uiso 1 1 calc R . . . .
C18 C 0.5026(5) 0.9596(3) 0.6290(2) 0.0207(6) Uani 1 1 d . U . . .
H18 H 0.3947 0.9593 0.5975 0.025 Uiso 1 1 calc R . . . .
C19 C 0.2728(5) 0.9375(3) 0.8556(2) 0.0194(6) Uani 1 1 d . U . . .
C20 C 0.2669(5) 1.0557(3) 0.8093(2) 0.0235(7) Uani 1 1 d . U . . .
H20 H 0.2654 1.0681 0.7507 0.028 Uiso 1 1 calc R . . . .
C21 C 0.2631(5) 1.1547(3) 0.8486(2) 0.0234(7) Uani 1 1 d . U . . .
H21 H 0.2589 1.2349 0.8172 0.028 Uiso 1 1 calc R . . . .
C22 C 0.2655(5) 1.1354(3) 0.9338(2) 0.0236(7) Uani 1 1 d . U . . .
C23 C 0.2677(6) 1.0198(4) 0.9808(2) 0.0269(7) Uani 1 1 d . U . . .
H23 H 0.2670 1.0080 1.0394 0.032 Uiso 1 1 calc R . . . .
C24 C 0.2711(6) 0.9212(4) 0.9406(2) 0.0251(7) Uani 1 1 d . U . . .
H24 H 0.2722 0.8415 0.9722 0.030 Uiso 1 1 calc R . . . .
C25 C -0.3481(8) 0.5012(6) 0.8764(3) 0.0235(11) Uani 0.742(8) 1 d . U P A 1
H25A H -0.4712 0.4747 0.8716 0.028 Uiso 0.742(8) 1 calc R . P A 1
H25B H -0.3734 0.5912 0.8741 0.028 Uiso 0.742(8) 1 calc R . P A 1
C26 C -0.2489(8) 0.4322(5) 0.9638(3) 0.0283(12) Uani 0.742(8) 1 d . U P A 1
H26A H -0.2166 0.3437 0.9642 0.043 Uiso 0.742(8) 1 calc GR . P A 1
H26B H -0.3379 0.4476 1.0094 0.043 Uiso 0.742(8) 1 calc GR . P A 1
H26C H -0.1326 0.4638 0.9703 0.043 Uiso 0.742(8) 1 calc GR . P A 1
C27 C -0.2732(9) 0.3930(6) 0.7555(4) 0.0340(15) Uani 0.742(8) 1 d . U P A 1
H27A H -0.1826 0.3926 0.7081 0.041 Uiso 0.742(8) 1 calc R . P A 1
H27B H -0.4022 0.4285 0.7334 0.041 Uiso 0.742(8) 1 calc R . P A 1
C28 C -0.2716(9) 0.2623(6) 0.7988(5) 0.0415(17) Uani 0.742(8) 1 d . U P A 1
H28A H -0.3077 0.2148 0.7599 0.062 Uiso 0.742(8) 1 calc GR . P A 1
H28B H -0.3627 0.2618 0.8452 0.062 Uiso 0.742(8) 1 calc GR . P A 1
H28C H -0.1433 0.2257 0.8194 0.062 Uiso 0.742(8) 1 calc GR . P A 1
C1A C -0.265(3) 0.4476(17) 0.9087(12) 0.033(3) Uani 0.258(8) 1 d . U P A 2
H1AA H -0.1850 0.4682 0.9495 0.040 Uiso 0.258(8) 1 calc R . P A 2
H1AB H -0.3121 0.3718 0.9343 0.040 Uiso 0.258(8) 1 calc R . P A 2
C1B C -0.431(3) 0.549(2) 0.8888(12) 0.043(4) Uani 0.258(8) 1 d . U P A 2
H1BA H -0.4911 0.5404 0.8386 0.064 Uiso 0.258(8) 1 calc GR . P A 2
H1BB H -0.3870 0.6278 0.8800 0.064 Uiso 0.258(8) 1 calc GR . P A 2
H1BC H -0.5230 0.5453 0.9347 0.064 Uiso 0.258(8) 1 calc GR . P A 2
N12 N -0.0653(6) 0.5207(4) 0.7882(2) 0.0445(11) Uani 1 1 d . U . . .
N6 N -0.147(2) 0.4241(13) 0.8353(9) 0.030(3) Uani 0.258(8) 1 d . U P A 2
C1C C -0.173(2) 0.3245(15) 0.7929(10) 0.033(3) Uani 0.258(8) 1 d . U P A 2
H1CA H -0.1453 0.2458 0.8323 0.040 Uiso 0.258(8) 1 calc R . P A 2
H1CB H -0.0779 0.3203 0.7472 0.040 Uiso 0.258(8) 1 calc R . P A 2
C1D C -0.365(3) 0.337(2) 0.7588(14) 0.050(5) Uani 0.258(8) 1 d . U P A 2
H1DA H -0.3653 0.2725 0.7263 0.075 Uiso 0.258(8) 1 calc GR . P A 2
H1DB H -0.3987 0.4177 0.7233 0.075 Uiso 0.258(8) 1 calc GR . P A 2
H1DC H -0.4584 0.3292 0.8042 0.075 Uiso 0.258(8) 1 calc GR . P A 2

loop_
_atom_site_aniso_label
_atom_site_aniso_U_11
_atom_site_aniso_U_22
_atom_site_aniso_U_33
_atom_site_aniso_U_23
_atom_site_aniso_U_13
_atom_site_aniso_U_12
Br1 0.0323(2) 0.0285(2) 0.0356(2) -0.01774(16) 0.00646(15) -0.01067(16)
Br2 0.0297(2) 0.0490(3) 0.0614(3) 0.0213(2) -0.0082(2) -0.0262(2)
Br3 0.0760(4) 0.0457(3) 0.0489(3) -0.0313(2) 0.0425(3) -0.0422(3)
N1 0.0346(17) 0.0340(18) 0.0313(16) -0.0154(14) 0.0155(13) -0.0244(15)
N3 0.028(2) 0.030(3) 0.028(2) -0.0125(19) 0.0113(18) -0.019(2)
C1 0.0229(16) 0.0231(17) 0.0268(16) -0.0062(13) 0.0061(13) -0.0131(14)
C2 0.0251(16) 0.0237(18) 0.0230(15) -0.0073(13) 0.0038(12) -0.0126(14)
C3 0.0196(15) 0.0187(16) 0.0188(14) -0.0028(11) 0.0029(11) -0.0074(12)
C4 0.0187(14) 0.0181(16) 0.0202(14) -0.0032(11) 0.0005(11) -0.0071(12)
C5 0.0203(15) 0.0176(15) 0.0198(14) -0.0027(11) 0.0008(11) -0.0066(12)
C6 0.0236(16) 0.0214(17) 0.0230(16) -0.0057(13) 0.0058(13) -0.0085(13)
C7 0.0204(14) 0.0175(16) 0.0228(15) -0.0043(12) 0.0030(11) -0.0092(12)
C8 0.0221(16) 0.036(2) 0.0340(19) -0.0154(16) 0.0035(14) -0.0088(15)
C9 0.0300(19) 0.041(2) 0.047(2) -0.0237(19) 0.0163(16) -0.0183(18)
C10 0.041(2) 0.0248(19) 0.0352(19) -0.0160(15) 0.0206(16) -0.0189(16)
C11 0.044(2) 0.0253(19) 0.0226(16) -0.0088(14) 0.0051(14) -0.0162(16)
C12 0.0288(17) 0.0206(18) 0.0237(15) -0.0069(13) 0.0036(13) -0.0092(14)
C13 0.0207(15) 0.0188(16) 0.0226(15) -0.0045(12) 0.0018(12) -0.0071(13)
C14 0.0268(17) 0.0241(18) 0.0262(17) 0.0003(13) -0.0033(13) -0.0117(14)
C15 0.0233(17) 0.027(2) 0.0383(19) 0.0019(15) -0.0047(14) -0.0116(15)
C16 0.0215(16) 0.0242(19) 0.0368(19) -0.0005(14) 0.0009(14) -0.0122(14)
C17 0.0268(17) 0.0251(19) 0.0238(16) -0.0025(13) 0.0029(13) -0.0125(14)
C18 0.0220(15) 0.0199(16) 0.0225(15) -0.0040(12) 0.0010(12) -0.0094(13)
C19 0.0161(14) 0.0172(15) 0.0252(15) -0.0035(12) 0.0035(12) -0.0053(12)
C20 0.0269(17) 0.0210(17) 0.0240(16) -0.0054(12) 0.0025(13) -0.0073(14)
C21 0.0225(16) 0.0221(17) 0.0265(16) -0.0041(13) 0.0011(13) -0.0071(14)
C22 0.0208(16) 0.0246(17) 0.0293(16) -0.0118(13) 0.0038(13) -0.0080(14)
C23 0.0330(19) 0.0280(18) 0.0224(16) -0.0070(13) 0.0032(14) -0.0109(15)
C24 0.0292(18) 0.0242(18) 0.0247(16) -0.0053(13) 0.0035(13) -0.0122(15)
C25 0.022(2) 0.026(3) 0.024(2) -0.0067(19) 0.0065(18) -0.010(2)
C26 0.031(3) 0.030(3) 0.025(2) -0.0023(19) 0.0052(19) -0.013(2)
C27 0.035(3) 0.037(3) 0.041(3) -0.022(2) 0.018(2) -0.025(3)
C28 0.029(3) 0.029(3) 0.074(4) -0.025(3) 0.011(3) -0.014(2)
C1A 0.039(5) 0.032(5) 0.040(5) -0.020(4) 0.022(4) -0.025(4)
C1B 0.045(8) 0.047(8) 0.042(9) -0.025(7) 0.022(6) -0.012(6)
N12 0.053(2) 0.053(2) 0.046(2) -0.0298(18) 0.0314(18) -0.042(2)
N6 0.031(6) 0.031(5) 0.036(6) -0.018(4) 0.021(5) -0.021(5)
C1C 0.039(5) 0.032(5) 0.040(5) -0.020(4) 0.022(4) -0.025(4)
C1D 0.047(7) 0.051(12) 0.063(11) -0.027(9) 0.010(7) -0.026(7)

loop_
_atom_type_symbol
_atom_type_description
_atom_type_scat_dispersion_real
_atom_type_scat_dispersion_imag
_atom_type_scat_source
C C 0.0033 0.0016 'International Tables Vol C Tables 4.2.6.8 and 6.1.1.4'
H H 0.0000 0.0000 'International Tables Vol C Tables 4.2.6.8 and 6.1.1.4'
Br Br -0.2901 2.4595 'International Tables Vol C Tables 4.2.6.8 and 6.1.1.4'
N N 0.0061 0.0033 'International Tables Vol C Tables 4.2.6.8 and 6.1.1.4'

loop_
_geom_angle_atom_site_label_1
_geom_angle_atom_site_label_2
_geom_angle_atom_site_label_3
_geom_angle
N12 N1 C1 111.8(3)
C25 N3 C27 119.8(4)
N12 N3 C25 122.9(4)
N12 N3 C27 117.0(4)
C2 C1 N1 126.2(3)
C2 C1 C6 117.9(3)
C6 C1 N1 115.8(3)
C1 C2 H2 118.6
C3 C2 C1 122.8(3)
C3 C2 H2 118.6
C2 C3 C4 118.8(3)
C2 C3 C7 118.2(3)
C4 C3 C7 123.0(3)
C3 C4 C5 120.5(3)
C3 C4 C13 119.1(3)
C5 C4 C13 120.4(3)
C4 C5 C19 123.5(3)
C6 C5 C4 118.6(3)
C6 C5 C19 117.8(3)
C1 C6 C5 121.4(3)
C1 C6 H6 119.3
C5 C6 H6 119.3
C8 C7 C3 122.8(3)
C8 C7 C12 117.9(3)
C12 C7 C3 119.3(3)
C7 C8 H8 119.6
C9 C8 C7 120.9(4)
C9 C8 H8 119.6
C8 C9 H9 120.3
C10 C9 C8 119.5(4)
C10 C9 H9 120.3
C9 C10 Br3 119.6(3)
C9 C10 C11 121.4(4)
C11 C10 Br3 118.9(3)
C10 C11 H11 120.7
C10 C11 C12 118.6(4)
C12 C11 H11 120.7
C7 C12 H12 119.2
C11 C12 C7 121.7(4)
C11 C12 H12 119.2
C14 C13 C4 121.1(3)
C14 C13 C18 119.0(3)
C18 C13 C4 119.9(3)
C13 C14 H14 119.7
C15 C14 C13 120.5(3)
C15 C14 H14 119.7
C14 C15 H15 120.5
C16 C15 C14 119.0(4)
C16 C15 H15 120.5
C15 C16 Br2 118.8(3)
C17 C16 Br2 119.5(3)
C17 C16 C15 121.7(3)
C16 C17 H17 120.6
C16 C17 C18 118.8(3)
C18 C17 H17 120.6
C13 C18 H18 119.6
C17 C18 C13 120.9(3)
C17 C18 H18 119.6
C20 C19 C5 120.4(3)
C24 C19 C5 120.3(3)
C24 C19 C20 119.2(3)
C19 C20 H20 119.8
C21 C20 C19 120.3(3)
C21 C20 H20 119.8
C20 C21 H21 120.4
C22 C21 C20 119.3(3)
C22 C21 H21 120.4
C21 C22 Br1 119.1(3)
C21 C22 C23 121.4(3)
C23 C22 Br1 119.5(3)
C22 C23 H23 120.6
C22 C23 C24 118.8(3)
C24 C23 H23 120.6
C19 C24 C23 121.0(3)
C19 C24 H24 119.5
C23 C24 H24 119.5
N3 C25 H25A 109.8
N3 C25 H25B 109.8
N3 C25 C26 109.2(5)
H25A C25 H25B 108.3
C26 C25 H25A 109.8
C26 C25 H25B 109.8
C25 C26 H26A 109.5
C25 C26 H26B 109.5
C25 C26 H26C 109.5
H26A C26 H26B 109.5
H26A C26 H26C 109.5
H26B C26 H26C 109.5
N3 C27 H27A 109.0
N3 C27 H27B 109.0
N3 C27 C28 113.1(5)
H27A C27 H27B 107.8
C28 C27 H27A 109.0
C28 C27 H27B 109.0
C27 C28 H28A 109.5
C27 C28 H28B 109.5
C27 C28 H28C 109.5
H28A C28 H28B 109.5
H28A C28 H28C 109.5
H28B C28 H28C 109.5
H1AA C1A H1AB 107.8
C1B C1A H1AA 109.0
C1B C1A H1AB 109.0
N6 C1A H1AA 109.0
N6 C1A H1AB 109.0
N6 C1A C1B 112.9(18)
C1A C1B H1BA 109.5
C1A C1B H1BB 109.5
C1A C1B H1BC 109.5
H1BA C1B H1BB 109.5
H1BA C1B H1BC 109.5
H1BB C1B H1BC 109.5
N1 N12 N3 113.8(3)
N1 N12 N6 110.3(6)
N12 N6 C1A 118.9(11)
N12 N6 C1C 116.7(10)
C1C N6 C1A 120.1(11)
N6 C1C H1CA 108.5
N6 C1C H1CB 108.5
N6 C1C C1D 115.0(15)
H1CA C1C H1CB 107.5
C1D C1C H1CA 108.5
C1D C1C H1CB 108.5
C1C C1D H1DA 109.5
C1C C1D H1DB 109.5
C1C C1D H1DC 109.5
H1DA C1D H1DB 109.5
H1DA C1D H1DC 109.5
H1DB C1D H1DC 109.5

loop_
_geom_bond_atom_site_label_1
_geom_bond_atom_site_label_2
_geom_bond_distance
Br1 C22 1.898(4)
Br2 C16 1.897(4)
Br3 C10 1.898(4)
N1 C1 1.422(4)
N1 N12 1.277(5)
N3 C25 1.443(6)
N3 C27 1.459(6)
N3 N12 1.346(5)
C1 C2 1.391(5)
C1 C6 1.394(5)
C2 H2 0.9500
C2 C3 1.374(4)
C3 C4 1.399(5)
C3 C7 1.487(5)
C4 C5 1.408(5)
C4 C13 1.513(4)
C5 C6 1.399(4)
C5 C19 1.506(5)
C6 H6 0.9500
C7 C8 1.391(5)
C7 C12 1.395(5)
C8 H8 0.9500
C8 C9 1.391(6)
C9 H9 0.9500
C9 C10 1.374(6)
C10 C11 1.376(6)
C11 H11 0.9500
C11 C12 1.389(5)
C12 H12 0.9500
C13 C14 1.392(5)
C13 C18 1.395(5)
C14 H14 0.9500
C14 C15 1.388(5)
C15 H15 0.9500
C15 C16 1.383(6)
C16 C17 1.378(5)
C17 H17 0.9500
C17 C18 1.387(5)
C18 H18 0.9500
C19 C20 1.402(5)
C19 C24 1.379(5)
C20 H20 0.9500
C20 C21 1.385(5)
C21 H21 0.9500
C21 C22 1.382(5)
C22 C23 1.384(5)
C23 H23 0.9500
C23 C24 1.391(5)
C24 H24 0.9500
C25 H25A 0.9900
C25 H25B 0.9900
C25 C26 1.630(7)
C26 H26A 0.9800
C26 H26B 0.9800
C26 H26C 0.9800
C27 H27A 0.9900
C27 H27B 0.9900
C27 C28 1.511(8)
C28 H28A 0.9800
C28 H28B 0.9800
C28 H28C 0.9800
C1A H1AA 0.9900
C1A H1AB 0.9900
C1A C1B 1.48(3)
C1A N6 1.477(14)
C1B H1BA 0.9800
C1B H1BB 0.9800
C1B H1BC 0.9800
N12 N6 1.416(11)
N6 C1C 1.471(14)
C1C H1CA 0.9900
C1C H1CB 0.9900
C1C C1D 1.480(17)
C1D H1DA 0.9800
C1D H1DB 0.9800
C1D H1DC 0.9800

loop_
_geom_torsion_atom_site_label_1
_geom_torsion_atom_site_label_2
_geom_torsion_atom_site_label_3
_geom_torsion_atom_site_label_4
_geom_torsion
Br1 C22 C23 C24 -179.0(3)
Br2 C16 C17 C18 179.3(3)
Br3 C10 C11 C12 -178.1(3)
N1 C1 C2 C3 177.1(4)
N1 C1 C6 C5 -175.1(4)
N1 N12 N6 C1A 28.2(19)
N1 N12 N6 C1C -175.0(13)
N3 N12 N6 C1A -74.6(18)
N3 N12 N6 C1C 82.3(17)
C1 N1 N12 N3 -170.1(5)
C1 N1 N12 N6 155.5(9)
C1 C2 C3 C4 -1.5(6)
C1 C2 C3 C7 179.9(4)
C2 C1 C6 C5 2.3(6)
C2 C3 C4 C5 0.7(5)
C2 C3 C4 C13 -178.5(3)
C2 C3 C7 C8 -130.1(4)
C2 C3 C7 C12 49.2(5)
C3 C4 C5 C6 1.5(5)
C3 C4 C5 C19 -173.7(3)
C3 C4 C13 C14 -117.9(4)
C3 C4 C13 C18 60.1(5)
C3 C7 C8 C9 -179.5(4)
C3 C7 C12 C11 179.5(3)
C4 C3 C7 C8 51.4(5)
C4 C3 C7 C12 -129.3(4)
C4 C5 C6 C1 -3.1(6)
C4 C5 C19 C20 44.5(5)
C4 C5 C19 C24 -139.3(4)
C4 C13 C14 C15 176.9(4)
C4 C13 C18 C17 -176.5(3)
C5 C4 C13 C14 63.0(5)
C5 C4 C13 C18 -119.0(4)
C5 C19 C20 C21 177.5(3)
C5 C19 C24 C23 -177.6(3)
C6 C1 C2 C3 0.0(6)
C6 C5 C19 C20 -130.8(4)
C6 C5 C19 C24 45.4(5)
C7 C3 C4 C5 179.2(3)
C7 C3 C4 C13 0.1(5)
C7 C8 C9 C10 0.0(7)
C8 C7 C12 C11 -1.2(5)
C8 C9 C10 Br3 178.1(3)
C8 C9 C10 C11 -1.3(7)
C9 C10 C11 C12 1.2(6)
C10 C11 C12 C7 0.0(6)
C12 C7 C8 C9 1.2(6)
C13 C4 C5 C6 -179.3(3)
C13 C4 C5 C19 5.4(5)
C13 C14 C15 C16 -0.4(6)
C14 C13 C18 C17 1.5(6)
C14 C15 C16 Br2 -178.9(3)
C14 C15 C16 C17 1.7(7)
C15 C16 C17 C18 -1.4(6)
C16 C17 C18 C13 -0.3(6)
C18 C13 C14 C15 -1.1(6)
C19 C5 C6 C1 172.5(3)
C19 C20 C21 C22 0.1(5)
C20 C19 C24 C23 -1.4(6)
C20 C21 C22 Br1 178.9(3)
C20 C21 C22 C23 -1.3(6)
C21 C22 C23 C24 1.2(6)
C22 C23 C24 C19 0.2(6)
C24 C19 C20 C21 1.3(5)
C25 N3 C27 C28 -67.7(8)
C25 N3 N12 N1 1.1(8)
C25 N3 N12 N6 91.5(11)
C27 N3 C25 C26 110.7(6)
C27 N3 N12 N1 174.6(5)
C27 N3 N12 N6 -94.9(12)
C1A N6 C1C C1D 61(2)
C1B C1A N6 N12 58(2)
C1B C1A N6 C1C -98(2)
N12 N1 C1 C2 -2.9(6)
N12 N1 C1 C6 174.2(4)
N12 N3 C25 C26 -75.9(7)
N12 N3 C27 C28 118.6(6)
N12 N6 C1C C1D -95.8(18)
